data_2006223
loop_
_publ_author_name
'Hargreaves, Rob H. J.'
'Mayalarp, Stephen P.'
'Butler, John'
'Lee, Moses'
'Pennington, William T.'

_publ_section_title
;
 2,5-Diaziridinyl-3-phenyl-<i>p</i>-benzoquinone
;
_journal_issue 6
_journal_name_full 'Acta Crystallographica Section C'
_journal_page_first 749
_journal_page_last 751
_journal_paper_doi 10.1107/S0108270197001224
_journal_volume 53
_journal_year 1997
_chemical_formula_iupac 'C16 H14 N2 O2'
_chemical_formula_moiety C6H1O2(C2H4N)2(C6H5)
_chemical_formula_sum 'C16 H14 N2 O2'
_chemical_formula_weight 266.29
_chemical_name_systematic 2,5-diaziridinyl-3-phenylquinone
_space_group_IT_number 19
_symmetry_cell_setting orthorhombic
_symmetry_space_group_name_Hall 'P 2ac 2ab'
_symmetry_space_group_name_H-M 'P 21 21 21'
_cell_angle_alpha 90
_cell_angle_beta 90
_cell_angle_gamma 90
_cell_formula_units_Z 4
_cell_length_a 5.0997(9)
_cell_length_b 9.1740(10)
_cell_length_c 28.375(5)
_cell_measurement_reflns_used 48
_cell_measurement_temperature 295(2)
_cell_measurement_theta_max 49.21
_cell_measurement_theta_min 25.31
_cell_volume 1327.5(4)
_computing_cell_refinement 'P3 Software'
_computing_data_collection 'P3 Software (Siemens, 1989)'
_computing_data_reduction 'SHELXTL-Plus (Sheldrick, 1990)'
_computing_molecular_graphics SHELXTL-Plus
_computing_structure_refinement 'SHELXL-93 (Sheldrick, 1993)'
_computing_structure_solution SHELXTL-Plus
_diffrn_ambient_temperature 295(2)
_diffrn_measurement_device 'Siemens R3m/V'
_diffrn_measurement_method \w--2\q
_diffrn_radiation_monochromator graphite
_diffrn_radiation_source '2.4 kW X-ray tube'
_diffrn_radiation_type 'Cu K\a'
_diffrn_radiation_wavelength 1.54178
_diffrn_reflns_av_R_equivalents 0.0
_diffrn_reflns_av_sigmaI/netI 0.0445
_diffrn_reflns_limit_h_max 6
_diffrn_reflns_limit_h_min 0
_diffrn_reflns_limit_k_max 0
_diffrn_reflns_limit_k_min -10
_diffrn_reflns_limit_l_max 33
_diffrn_reflns_limit_l_min 0
_diffrn_reflns_number 1354
_diffrn_reflns_theta_max 65
_diffrn_reflns_theta_min 1.75
_diffrn_standards_decay_% -7.0
_diffrn_standards_interval_count 97
_diffrn_standards_number 3
_exptl_absorpt_coefficient_mu 0.724
_exptl_absorpt_correction_T_max 0.93
_exptl_absorpt_correction_T_min 0.82
_exptl_absorpt_correction_type 'empirical via \y scans (Sheldrick, 1990)'
_exptl_crystal_colour red
_exptl_crystal_density_diffrn 1.332
_exptl_crystal_density_method 'not measured'
_exptl_crystal_description plate
_exptl_crystal_F_000 560
_exptl_crystal_size_max 0.28
_exptl_crystal_size_mid 0.11
_exptl_crystal_size_min 0.10
_refine_diff_density_max 0.159
_refine_diff_density_min -0.158
_refine_ls_abs_structure_details 'Flack (1983)'
_refine_ls_abs_structure_Flack 1.5(8)
_refine_ls_extinction_coef 0.0023(7)
_refine_ls_extinction_method SHELXL93
_refine_ls_goodness_of_fit_all 0.861
_refine_ls_goodness_of_fit_obs 1.029
_refine_ls_hydrogen_treatment 'H atoms riding'
_refine_ls_matrix_type full
_refine_ls_number_constraints 0
_refine_ls_number_parameters 183
_refine_ls_number_reflns 1354
_refine_ls_number_restraints 0
_refine_ls_restrained_S_all 0.861
_refine_ls_restrained_S_obs 1.029
_refine_ls_R_factor_all 0.0759
_refine_ls_R_factor_obs .0451
_refine_ls_shift/esd_max 0.000
_refine_ls_shift/esd_mean 0.000
_refine_ls_structure_factor_coef Fsqd
_refine_ls_weighting_details 'w = 1/[\s^2^(Fo^2^)+(0.0795P)^2^] where P = (Fo^2^+2Fc^2^)/3'
_refine_ls_weighting_scheme calc
_refine_ls_wR_factor_all 0.1226
_refine_ls_wR_factor_obs .1094
_reflns_number_observed 831
_reflns_number_total 1354
_reflns_observed_criterion >2sigma(I)
_cod_data_source_file ha1183.cif
_cod_data_source_block ha1183
_cod_depositor_comments
;
The following automatic conversions were performed:

'_refine_ls_weighting_scheme' value 'calc w =
1/[\s^2^(Fo^2^)+(0.0795P)^2^] where P = (Fo^2^+2Fc^2^)/3' was changed
to 'calc'. New tag '_refine_ls_weighting_details' was created. The
value of the new tag was set to 'w = 1/[\s^2^(Fo^2^)+(0.0795P)^2^]
where P = (Fo^2^+2Fc^2^)/3'.

Automatic conversion script
Id: cif_fix_values 3143 2015-03-26 13:38:13Z robertas 
;
_cod_database_code 2006223

loop_
_symmetry_equiv_pos_as_xyz
+x,+y,+z
-x+0.5,-y,+z+0.5
-x,+y+0.5,-z+0.5
+x+0.5,-y+0.5,-z

loop_
_atom_site_aniso_label
_atom_site_aniso_U_11
_atom_site_aniso_U_22
_atom_site_aniso_U_33
_atom_site_aniso_U_12
_atom_site_aniso_U_13
_atom_site_aniso_U_23
O1 .106(3) .0475(15) .075(2) .006(2) .020(2) -.0103(15)
O2 .107(3) .0368(13) .067(2) -.002(2) .017(2) -.0029(13)
N1 .055(3) .036(2) .071(2) -.007(2) .002(2) .003(2)
N2 .066(3) .045(2) .059(2) -.009(2) .000(2) .015(2)
C1 .065(4) .045(2) .053(2) -.002(2) .001(3) .000(2)
C2 .054(3) .035(2) .054(2) -.006(2) .001(2) .005(2)
C3 .055(3) .036(2) .051(2) -.003(2) -.001(2) .007(2)
C4 .052(3) .041(2) .047(2) -.007(2) .000(2) .006(2)
C5 .063(3) .041(2) .048(2) -.002(2) -.002(2) .012(2)
C6 .079(4) .049(2) .054(2) -.005(3) .008(3) .004(2)
C8 .086(4) .044(2) .091(3) -.017(3) .005(3) -.008(2)
C7 .063(4) .050(2) .091(3) -.015(3) .014(3) .007(2)
C9 .071(4) .047(2) .085(3) -.017(3) -.006(3) .012(2)
C10 .074(4) .061(3) .076(3) -.012(3) .018(3) .016(3)
C11 .051(3) .039(2) .047(2) -.005(2) .002(2) .002(2)
C12 .060(3) .050(2) .072(3) .003(2) .001(3) .000(2)
C13 .062(3) .058(2) .078(3) -.002(3) .011(3) -.007(2)
C14 .077(4) .065(3) .065(3) -.012(3) .015(3) .000(2)
C15 .076(4) .063(2) .055(2) -.001(3) .004(3) .011(2)
C16 .069(3) .052(2) .051(2) .001(3) -.004(2) .009(2)

loop_
_atom_site_label
_atom_site_fract_x
_atom_site_fract_y
_atom_site_fract_z
_atom_site_U_iso_or_equiv
_atom_site_thermal_displace_type
_atom_site_calc_flag
_atom_site_refinement_flags
_atom_site_occupancy
_atom_site_disorder_group
_atom_site_type_symbol
O1 .3512(9) .5934(3) .04888(10) .0759(11) Uani d . 1 . O
O2 .0715(8) 1.0878(3) .13174(9) .0703(11) Uani d . 1 . O
N1 .0746(8) .5669(3) .12918(12) .0537(10) Uani d . 1 . N
N2 .3379(9) 1.1090(3) .05014(12) .0568(11) Uani d . 1 . N
C1 .2835(10) .7078(4) .06777(13) .0544(13) Uani d . 1 . C
C2 .1240(10) .7056(3) .11186(13) .0476(11) Uani d . 1 . C
C3 .0588(9) .8302(4) .13491(12) .0471(11) Uani d . 1 . C
C4 .1336(10) .9716(4) .11378(13) .0470(11) Uani d . 1 . C
C5 .2909(10) .9715(4) .06931(13) .0508(12) Uani d . 1 . C
C6 .3605(11) .8471(4) .04864(14) .0604(13) Uani d . 1 . C
H6A .4604(11) .8494(4) .02000(14) .086(4) Uiso d R 1 . H
C8 -.0704(11) .4580(4) .1025(2) .0739(15) Uani d . 1 . C
H8A -.0109(11) .3588(4) .1034(2) .086(4) Uiso d R 1 . H
H8B -.1434(11) .4882(4) .0729(2) .086(4) Uiso d R 1 . H
C7 -.1823(11) .5204(4) .1456(2) .0683(14) Uani d . 1 . C
H7A -.3236(11) .5887(4) .1424(2) .086(4) Uiso d R 1 . H
H7B -.1909(11) .4592(4) .1730(2) .086(4) Uiso d R 1 . H
C9 .5065(9) 1.2143(4) .0727(2) .0678(14) Uani d . 1 . C
H9A .5928(9) 1.1831(4) .1010(2) .086(4) Uiso d R 1 . H
H9B .4577(9) 1.3153(4) .0721(2) .086(4) Uiso d R 1 . H
C10 .5893(11) 1.1443(5) .0288(2) .0704(14) Uani d . 1 . C
H10A .5889(11) 1.2036(5) .0010(2) .086(4) Uiso d R 1 . H
H10B .7241(11) 1.0714(5) .0299(2) .086(4) Uiso d R 1 . H
C11 -.0728(9) .8335(4) .18177(12) .0457(10) Uani d . 1 . C
C12 -.2894(10) .9219(4) .1913(2) .0607(12) Uani d . 1 . C
H12A -.3638(10) .9783(4) .1662(2) .086(4) Uiso d R 1 . H
C13 -.3994(11) .9247(5) .2351(2) .0659(13) Uani d . 1 . C
H13A -.5399(11) .9911(5) .2417(2) .086(4) Uiso d R 1 . H
C14 -.3022(11) .8393(5) .2708(2) .0691(14) Uani d . 1 . C
H14A -.3855(11) .8384(5) .3011(2) .086(4) Uiso d R 1 . H
C15 -.0894(11) .7504(5) .26242(15) .0648(13) Uani d . 1 . C
H15A -.0190(11) .6916(5) .28736(15) .086(4) Uiso d R 1 . H
C16 .0230(10) .7467(4) .21819(13) .0571(12) Uani d . 1 . C
H16A .1705(10) .6844(4) .21224(13) .086(4) Uiso d R 1 . H

loop_
_atom_type_symbol
_atom_type_description
_atom_type_scat_dispersion_real
_atom_type_scat_dispersion_imag
_atom_type_scat_source
C C 0.0181 0.0091 'International Tables Vol C Tables 4.2.6.8 and 6.1.1.4'
H H 0.0000 0.0000 'International Tables Vol C Tables 4.2.6.8 and 6.1.1.4'
N N 0.0311 0.0180 'International Tables Vol C Tables 4.2.6.8 and 6.1.1.4'
O O 0.0492 0.0322 'International Tables Vol C Tables 4.2.6.8 and 6.1.1.4'

loop_
_geom_angle_atom_site_label_1
_geom_angle_atom_site_label_2
_geom_angle_atom_site_label_3
_geom_angle
_geom_angle_publ_flag
C2 N1 C7 123.1(4) no
C2 N1 C8 122.5(3) no
C7 N1 C8 60.5(3) no
C5 N2 C9 122.3(3) no
C5 N2 C10 121.0(4) no
C9 N2 C10 60.7(3) no
O1 C1 C6 121.1(4) no
O1 C1 C2 120.5(3) no
C6 C1 C2 118.4(3) no
C3 C2 N1 123.8(4) no
C3 C2 C1 121.7(3) no
N1 C2 C1 114.1(3) no
C2 C3 C4 118.7(3) no
C2 C3 C11 123.9(3) no
C4 C3 C11 117.4(3) no
O2 C4 C3 121.9(4) no
O2 C4 C5 119.4(3) no
C3 C4 C5 118.7(3) no
C6 C5 N2 123.9(4) no
C6 C5 C4 121.0(4) no
N2 C5 C4 114.9(4) no
C5 C6 C1 121.4(4) no
N1 C8 C7 59.7(3) no
N1 C7 C8 59.8(3) no
N2 C9 C10 60.1(3) no
N2 C10 C9 59.3(3) no
C16 C11 C12 117.8(4) ?
C16 C11 C3 119.5(4) ?
C12 C11 C3 122.8(4) ?
C13 C12 C11 120.9(4) ?
C12 C13 C14 120.9(5) ?
C13 C14 C15 119.6(4) ?
C14 C15 C16 119.9(4) ?
C15 C16 C11 121.0(4) ?

loop_
_geom_bond_atom_site_label_1
_geom_bond_atom_site_label_2
_geom_bond_site_symmetry_2
_geom_bond_distance
_geom_bond_publ_flag
O1 C1 . 1.228(4) yes
O2 C4 . 1.223(4) yes
N1 C2 . 1.387(4) yes
N1 C7 . 1.455(6) yes
N1 C8 . 1.456(5) yes
N2 C5 . 1.394(4) yes
N2 C9 . 1.442(5) yes
N2 C10 . 1.454(6) yes
C1 C6 . 1.443(5) yes
C1 C2 . 1.492(6) yes
C2 C3 . 1.358(4) yes
C3 C4 . 1.479(5) yes
C3 C11 . 1.490(5) yes
C4 C5 . 1.495(6) yes
C5 C6 . 1.332(5) yes
C8 C7 . 1.467(6) yes
C9 C10 . 1.462(6) yes
C11 C16 . 1.393(5) ?
C11 C12 . 1.397(6) ?
C12 C13 . 1.363(6) ?
C13 C14 . 1.374(6) ?
C14 C15 . 1.378(6) ?
C15 C16 . 1.380(6) ?

loop_
_geom_contact_atom_site_label_1
_geom_contact_atom_site_label_2
_geom_contact_distance
_geom_contact_site_symmetry_2
_geom_contact_publ_flag
C8 O2 3.570(4) 1_545 yes
C8 O1 3.542(4) 1_455 yes
C9 O2 3.528(4) 1_655 yes
C9 O1 3.631(5) 1_565 yes
C10 N2 3.427(5) 4_575 yes
C10 O1 3.376(4) 4_565 yes
C15 O2 3.355(4) 3_545 yes

loop_
_geom_torsion_atom_site_label_1
_geom_torsion_atom_site_label_2
_geom_torsion_atom_site_label_3
_geom_torsion_atom_site_label_4
_geom_torsion
C7 N1 C2 C3 51.6(7)
C8 N1 C2 C3 125.3(5)
C7 N1 C2 C1 -135.0(5)
C8 N1 C2 C1 -61.3(6)
O1 C1 C2 C3 176.3(5)
C6 C1 C2 C3 -2.3(7)
O1 C1 C2 N1 2.7(7)
C6 C1 C2 N1 -175.9(4)
N1 C2 C3 C4 177.1(4)
C1 C2 C3 C4 4.1(7)
N1 C2 C3 C11 0.3(8)
C1 C2 C3 C11 -172.7(4)
C2 C3 C4 O2 177.0(5)
C11 C3 C4 O2 -6.0(7)
C2 C3 C4 C5 -3.4(6)
C11 C3 C4 C5 173.6(4)
C9 N2 C5 C6 -116.4(6)
C10 N2 C5 C6 -43.6(7)
C9 N2 C5 C4 68.5(6)
C10 N2 C5 C4 141.3(4)
O2 C4 C5 C6 -179.6(5)
C3 C4 C5 C6 0.7(7)
O2 C4 C5 N2 -4.4(7)
C3 C4 C5 N2 176.0(4)
N2 C5 C6 C1 -173.7(5)
C4 C5 C6 C1 1.1(7)
O1 C1 C6 C5 -179.1(6)
C2 C1 C6 C5 -0.5(7)
C2 N1 C8 C7 -112.6(5)
C7 N1 C8 C7 0.0
C2 N1 C7 C8 111.6(4)
C8 N1 C7 C8 0.0
N1 C8 C7 N1 0.0
C5 N2 C9 C10 110.1(5)
C10 N2 C9 C10 0.0000(10)
C5 N2 C10 C9 -112.2(4)
C9 N2 C10 C9 0.0000(10)
N2 C9 C10 N2 0.0000(10)
C2 C3 C11 C16 47.9(6)
C4 C3 C11 C16 -128.9(4)
C2 C3 C11 C12 -132.7(5)
C4 C3 C11 C12 50.4(6)
C16 C11 C12 C13 1.2(6)
C3 C11 C12 C13 -178.1(4)
C11 C12 C13 C14 -0.9(7)
C12 C13 C14 C15 0.6(7)
C13 C14 C15 C16 -0.7(7)
C14 C15 C16 C11 1.1(7)
C12 C11 C16 C15 -1.4(6)
C3 C11 C16 C15 178.0(4)

loop_
_cod_related_entry_id
_cod_related_entry_database
_cod_related_entry_code
1 ChemSpider 8168652
